data_1010214
loop_
_publ_author_name
'Zachariasen, W H'

_publ_section_title
;
The Crystal Structure of Sodium Perchlorate, Na Cl O~4~
;
_journal_coden_ASTM ZEKGAX
_journal_name_full
;
Zeitschrift fuer Kristallographie, Kristallgeometrie, Kristallphysik,
Kristallchemie (-144,1977)
;
_journal_page_first 141
_journal_page_last 146
_journal_volume 73
_journal_year 1930
_chemical_formula_structural 'Na Cl O4'
_chemical_formula_sum 'Cl Na O4'
_chemical_name_systematic 'Sodium chlorate(VII)'
_space_group_IT_number 63
_symmetry_cell_setting orthorhombic
_symmetry_Int_Tables_number 63
_symmetry_space_group_name_Hall '-B 2 2b'
_symmetry_space_group_name_H-M 'B b m m'
_cell_angle_alpha 90
_cell_angle_beta 90
_cell_angle_gamma 90
_cell_formula_units_Z 4
_cell_length_a 6.48
_cell_length_b 7.06
_cell_length_c 7.08
_cell_volume 323.9
_cod_database_code 1010214

loop_
_symmetry_equiv_pos_as_xyz
x,y,z
-x,-y,z
x,1/2-y,z
-x,1/2+y,z
-x,-y,-z
x,y,-z
-x,1/2+y,-z
x,1/2-y,-z
1/2+x,y,1/2+z
1/2-x,-y,1/2+z
1/2+x,1/2-y,1/2+z
1/2-x,1/2+y,1/2+z
1/2-x,-y,1/2-z
1/2+x,y,1/2-z
1/2-x,1/2+y,1/2-z
1/2+x,1/2-y,1/2-z

loop_
_atom_site_label
_atom_site_type_symbol
_atom_site_symmetry_multiplicity
_atom_site_Wyckoff_symbol
_atom_site_fract_x
_atom_site_fract_y
_atom_site_fract_z
_atom_site_occupancy
_atom_site_attached_hydrogens
_atom_site_calc_flag
Na1 Na1+ 4 c 0.65 0.25 0. 1. 0 d
Cl1 Cl7+ 4 c 0.15 0.25 0. 1. 0 d
O1 O2- 8 f 0.31 0.08 0. 1. 0 d
O2 O2- 8 g 0. 0.25 0.17 1. 0 d

loop_
_atom_type_symbol
_atom_type_oxidation_number
Na1+ 1.000
Cl7+ 7.000
O2- -2.000
